data_4103322
loop_
_publ_author_name
'Williamson Oloo'
'Peter Y. Zavalij'
'Jing Zhang'
'Eugene Khaskin'
'Andrei N. Vedernikov'

_publ_section_title
;
 Preparation and C-X Reductive Elimination Reactivity of Monoaryl PdIV-X
 Complexes in Water (X = OH, OH2, Cl, Br)
;
_journal_name_full 'Journal of the American Chemical Society'
_journal_page_first 14400
_journal_page_last 14402
_journal_paper_doi 10.1021/ja107185w
_journal_volume 132
_journal_year 2010
_chemical_absolute_configuration ad
_chemical_formula_moiety '(C23 H18 N3 O4 Pd 1+), (C2 H3 O2 1-), (C H4 O)'
_chemical_formula_sum 'C26 H25 N3 O7 Pd'
_chemical_formula_weight 597.89
_chemical_name_common Pd-complex
_chemical_name_systematic
;
Pd-complex
;
_space_group_IT_number 29
_symmetry_cell_setting orthorhombic
_symmetry_space_group_name_Hall 'P 2c -2ac'
_symmetry_space_group_name_H-M 'P c a 21'
_atom_sites_solution_hydrogens geom
_atom_sites_solution_primary direct
_atom_sites_solution_secondary difmap
_audit_creation_method 'SHELXL-97 & ZCIF'
_cell_angle_alpha 90.00
_cell_angle_beta 90.00
_cell_angle_gamma 90.00
_cell_formula_units_Z 4
_cell_length_a 15.4911(7)
_cell_length_b 8.1017(4)
_cell_length_c 23.2701(11)
_cell_measurement_reflns_used 9818
_cell_measurement_temperature 200(2)
_cell_measurement_theta_max 28.4
_cell_measurement_theta_min 2.6
_cell_volume 2920.5(2)
_computing_cell_refinement Apex2
_computing_data_collection 'Apex2 (Bruker, 2005)'
_computing_data_reduction Apex2
_computing_molecular_graphics 'XSHEL (Bruker, 2004)'
_computing_publication_material SHELXL-97
_computing_structure_refinement 'SHELXL-97 (Sheldrick, 1997)'
_computing_structure_solution 'SHELXS-97 (Sheldrick, 1990)'
_diffrn_ambient_temperature 200(2)
_diffrn_detector 'CCD area detector'
_diffrn_detector_area_resol_mean 11.2
_diffrn_detector_type 'Bruker Smart Apex II'
_diffrn_measured_fraction_theta_full 1.000
_diffrn_measured_fraction_theta_max 1.000
_diffrn_measurement_details 610,610,610,120
_diffrn_measurement_device_type 'three-circle diffractometer'
_diffrn_measurement_method '\w and \f scans'
_diffrn_measurement_specimen_support 'nylon loop'
_diffrn_orient_matrix_type standard
_diffrn_orient_matrix_UB_11 -0.0134244
_diffrn_orient_matrix_UB_12 -0.0051914
_diffrn_orient_matrix_UB_13 -0.0425783
_diffrn_orient_matrix_UB_21 0.0818529
_diffrn_orient_matrix_UB_22 -0.0482997
_diffrn_orient_matrix_UB_23 -0.0004984
_diffrn_orient_matrix_UB_31 -0.0914057
_diffrn_orient_matrix_UB_32 -0.0425126
_diffrn_orient_matrix_UB_33 0.0057938
_diffrn_radiation_monochromator graphite
_diffrn_radiation_source 'fine-focus sealed tube'
_diffrn_radiation_type MoK\a
_diffrn_radiation_wavelength 0.71073
_diffrn_reflns_av_R_equivalents 0.0389
_diffrn_reflns_av_sigmaI/netI 0.0209
_diffrn_reflns_limit_h_max 20
_diffrn_reflns_limit_h_min -20
_diffrn_reflns_limit_k_max 10
_diffrn_reflns_limit_k_min -10
_diffrn_reflns_limit_l_max 30
_diffrn_reflns_limit_l_min -29
_diffrn_reflns_number 28176
_diffrn_reflns_theta_full 27.49
_diffrn_reflns_theta_max 27.49
_diffrn_reflns_theta_min 1.75
_diffrn_source_current 30.00
_diffrn_source_voltage 50.00
_diffrn_standards_decay_% 0
_exptl_absorpt_coefficient_mu 0.679
_exptl_absorpt_correction_T_max 0.960
_exptl_absorpt_correction_T_min 0.794
_exptl_absorpt_correction_type multi-scan
_exptl_absorpt_process_details 'SADABS (Sheldrick, 1996)'
_exptl_crystal_colour orange
_exptl_crystal_density_diffrn 1.360
_exptl_crystal_description prism
_exptl_crystal_F_000 1216
_exptl_crystal_id 'Vedernikov/Oloo Pd Acetophenone oxime-Pd-DPMS'
_exptl_crystal_size_max 0.21
_exptl_crystal_size_mid 0.14
_exptl_crystal_size_min 0.06
_platon_squeeze_details
;
 Due to strong disorder that cannot be reasonable modelled, methanol solvent
 and acetate ions were removed using SQUEEZE procedure. Total amount of the
 electron density removed was 380 e which corresponds to approximately one
 acetate ion CH3COO- and one methanol molecule CH3OH (four of each per unit
 cell).
;
_refine_diff_density_max 0.760
_refine_diff_density_min -0.924
_refine_diff_density_rms 0.064
_refine_ls_abs_structure_details '(Flack, 1983)'
_refine_ls_extinction_method none
_refine_ls_goodness_of_fit_ref 1.000
_refine_ls_hydrogen_treatment constr
_refine_ls_matrix_type full
_refine_ls_number_parameters 270
_refine_ls_number_reflns 3445
_refine_ls_number_restraints 49
_refine_ls_restrained_S_all 0.995
_refine_ls_R_factor_all 0.0444
_refine_ls_R_factor_gt 0.0343
_refine_ls_shift/su_max 0.000
_refine_ls_shift/su_mean 0.000
_refine_ls_structure_factor_coef Fsqd
_refine_ls_weighting_details 'w=1/[\s^2^(Fo^2^)+(0.01P)^2^+5.65P], P=(max(Fo^2^,0)+2Fc^2^)/3'
_refine_ls_weighting_scheme calc
_refine_ls_wR_factor_gt 0.0666
_refine_ls_wR_factor_ref 0.0695
_reflns_Friedel_coverage 0.000
_reflns_number_gt 2577
_reflns_number_total 3445
_reflns_threshold_expression >2sigma(I)
_cod_data_source_file ja107185w_si_003.cif
_cod_data_source_block 1765
_cod_original_sg_symbol_H-M 'P b c n'
_cod_database_code 4103322
_diffrn_measurement_frame_width-ccd -0.30
_diffrn_measurement_total_frames-ccd 1950
_diffrn_measurement_frame_time-ccd 30
_diffrn_measurement_total_time-ccd 19.5
_diffrn_detector_distance-ccd 5.000
_diffrn_measurement_frame_size-ccd 512

loop_
_symmetry_equiv_pos_as_xyz
'x, y, z'
'-x, -y, z+1/2'
'x+1/2, -y, z'
'-x+1/2, y, z+1/2'

loop_
_atom_site_label
_atom_site_type_symbol
_atom_site_fract_x
_atom_site_fract_y
_atom_site_fract_z
_atom_site_U_iso_or_equiv
_atom_site_adp_type
_atom_site_occupancy
_atom_site_symmetry_multiplicity
_atom_site_calc_flag
_atom_site_refinement_flags
Pd1 Pd 0.25166(2) 0.25004(7) 0.23280(12) 0.02620(7) Uani 1 1 d .
O1 O 0.4860(2) 0.1174(6) 0.1770(2) 0.0399(13) Uani 1 1 d .
H1 H 0.4819 0.1245 0.1411 0.048 Uiso 1 1 calc R
O2 O 0.3627(2) 0.2881(4) 0.1901(2) 0.0285(4) Uani 1 1 d .
C10 C 0.4041(3) 0.1298(7) 0.2014(3) 0.0281(15) Uani 1 1 d .
C11 C 0.4094(4) 0.1099(8) 0.2658(4) 0.0386(17) Uani 1 1 d U
C12 C 0.4766(4) 0.0358(7) 0.2985(4) 0.0432(17) Uani 1 1 d U
H12 H 0.5251 -0.0141 0.2806 0.052 Uiso 1 1 calc R
C13 C 0.4676(5) 0.0401(10) 0.3586(4) 0.061(2) Uani 1 1 d U
H13 H 0.5137 0.0039 0.3823 0.073 Uiso 1 1 calc R
C14 C 0.3951(6) 0.0943(9) 0.3825(4) 0.060(2) Uani 1 1 d U
H14 H 0.3893 0.0854 0.4230 0.072 Uiso 1 1 calc R
C15 C 0.3269(5) 0.1637(10) 0.3515(4) 0.0544(19) Uani 1 1 d U
H15 H 0.2766 0.2061 0.3696 0.065 Uiso 1 1 calc R
N16 N 0.3383(3) 0.1662(6) 0.2911(3) 0.0375(13) Uani 1 1 d U
C21 C 0.3422(3) -0.0168(7) 0.1796(3) 0.0265(12) Uani 1 1 d U
C22 C 0.3640(4) -0.1548(7) 0.1528(3) 0.0382(16) Uani 1 1 d U
H22 H 0.4224 -0.1783 0.1432 0.046 Uiso 1 1 calc R
C23 C 0.2983(5) -0.2629(8) 0.1394(4) 0.045(2) Uani 1 1 d U
H23 H 0.3105 -0.3648 0.1209 0.054 Uiso 1 1 calc R
C24 C 0.2145(5) -0.2211(10) 0.1533(4) 0.052(2) Uani 1 1 d U
H24 H 0.1692 -0.2947 0.1433 0.062 Uiso 1 1 calc R
C25 C 0.1948(3) -0.0767(7) 0.1809(3) 0.0350(6) Uani 1 1 d U
H25 H 0.1366 -0.0504 0.1902 0.042 Uiso 1 1 calc R
N26 N 0.2587(3) 0.0265(6) 0.1946(3) 0.0250(12) Uani 1 1 d U
O3 O 0.0186(2) 0.3860(6) 0.2863(3) 0.0450(14) Uani 1 1 d .
H3 H 0.0233 0.3795 0.3222 0.067 Uiso 1 1 calc R
O4 O 0.1401(2) 0.2356(4) 0.2743(2) 0.0285(4) Uani 1 1 d .
C30 C 0.0995(4) 0.3795(9) 0.2616(3) 0.0359(18) Uani 1 1 d .
C31 C 0.1610(3) 0.5058(6) 0.2812(3) 0.0316(14) Uani 1 1 d U
C32 C 0.1399(4) 0.6609(8) 0.3083(4) 0.0427(17) Uani 1 1 d U
H32 H 0.0815 0.6897 0.3156 0.051 Uiso 1 1 calc R
C33 C 0.2051(5) 0.7652(8) 0.3231(4) 0.042(2) Uani 1 1 d U
H33 H 0.1915 0.8651 0.3424 0.050 Uiso 1 1 calc R
C34 C 0.2903(5) 0.7307(9) 0.3109(4) 0.0398(19) Uani 1 1 d U
H34 H 0.3349 0.8060 0.3207 0.048 Uiso 1 1 calc R
C35 C 0.3086(4) 0.5809(7) 0.2837(3) 0.0350(6) Uani 1 1 d U
H35 H 0.3664 0.5521 0.2743 0.042 Uiso 1 1 calc R
C36 C 0.2434(3) 0.4792(8) 0.2712(4) 0.0276(15) Uani 1 1 d U
C41 C 0.0925(4) 0.3974(7) 0.1974(3) 0.0285(14) Uani 1 1 d U
C42 C 0.0259(4) 0.4591(9) 0.1656(4) 0.0476(19) Uani 1 1 d U
H42 H -0.0259 0.4936 0.1838 0.057 Uiso 1 1 calc R
C43 C 0.0344(5) 0.4708(10) 0.1077(4) 0.059(2) Uani 1 1 d U
H43 H -0.0099 0.5215 0.0857 0.071 Uiso 1 1 calc R
C44 C 0.1092(6) 0.4078(11) 0.0794(4) 0.060(2) Uani 1 1 d U
H44 H 0.1137 0.4073 0.0387 0.072 Uiso 1 1 calc R
C45 C 0.1756(5) 0.3469(9) 0.1142(3) 0.0437(16) Uani 1 1 d U
H45 H 0.2278 0.3101 0.0970 0.052 Uiso 1 1 calc R
N46 N 0.1670(3) 0.3399(7) 0.1697(3) 0.0361(13) Uani 1 1 d U

loop_
_atom_site_aniso_label
_atom_site_aniso_U_11
_atom_site_aniso_U_22
_atom_site_aniso_U_33
_atom_site_aniso_U_23
_atom_site_aniso_U_13
_atom_site_aniso_U_12
Pd1 0.01602(10) 0.02219(11) 0.04040(13) 0.00159(12) -0.00078(16) -0.00039(11)
O1 0.0188(16) 0.036(2) 0.065(4) -0.003(3) 0.017(2) -0.0051(16)
O2 0.0228(8) 0.0147(9) 0.0480(10) 0.0050(9) 0.0063(8) -0.0015(7)
C10 0.016(2) 0.019(3) 0.050(4) -0.004(3) 0.005(2) -0.008(2)
C11 0.023(3) 0.019(3) 0.074(5) 0.001(3) -0.011(3) -0.001(2)
C12 0.028(3) 0.018(3) 0.084(5) 0.013(3) -0.010(3) -0.006(2)
C13 0.060(4) 0.044(4) 0.078(5) 0.011(4) -0.034(4) -0.014(3)
C14 0.091(5) 0.037(4) 0.053(5) 0.007(4) -0.018(4) -0.009(4)
C15 0.066(4) 0.036(4) 0.061(5) 0.008(4) -0.003(4) -0.010(3)
N16 0.040(2) 0.020(2) 0.052(3) 0.002(2) -0.015(2) -0.001(2)
C21 0.025(2) 0.025(2) 0.030(3) -0.001(2) 0.005(2) 0.0020(19)
C22 0.034(3) 0.028(3) 0.052(4) -0.007(3) 0.011(3) -0.001(2)
C23 0.058(4) 0.022(3) 0.055(5) -0.016(3) 0.004(3) 0.001(3)
C24 0.049(4) 0.040(4) 0.067(6) -0.019(4) -0.004(4) -0.027(3)
C25 0.0292(13) 0.0279(12) 0.0478(16) 0.0027(12) 0.0009(12) -0.0036(11)
N26 0.0183(18) 0.023(2) 0.034(3) -0.003(2) 0.0010(19) -0.0003(16)
O3 0.0208(17) 0.045(3) 0.069(4) 0.002(3) 0.008(2) 0.0059(18)
O4 0.0228(8) 0.0147(9) 0.0480(10) 0.0050(9) 0.0063(8) -0.0015(7)
C30 0.017(2) 0.034(3) 0.056(5) 0.004(3) 0.005(3) 0.009(2)
C31 0.030(2) 0.011(2) 0.054(4) -0.002(3) 0.005(3) 0.0015(19)
C32 0.031(3) 0.033(3) 0.064(5) -0.004(3) 0.009(3) 0.004(2)
C33 0.043(4) 0.024(3) 0.059(5) -0.007(3) 0.008(3) 0.001(3)
C34 0.036(3) 0.040(4) 0.043(4) -0.007(3) -0.002(3) -0.012(3)
C35 0.0292(13) 0.0279(12) 0.0478(16) 0.0027(12) 0.0009(12) -0.0036(11)
C36 0.017(2) 0.027(3) 0.039(4) 0.003(3) -0.001(2) -0.0033(19)
C41 0.024(3) 0.020(3) 0.041(3) 0.003(3) 0.001(2) -0.002(2)
C42 0.030(3) 0.034(4) 0.079(5) 0.000(4) -0.022(3) 0.001(3)
C43 0.061(4) 0.037(4) 0.079(5) 0.010(4) -0.038(4) -0.005(3)
C44 0.077(5) 0.055(5) 0.049(5) 0.004(4) -0.016(4) -0.017(4)
C45 0.055(4) 0.037(4) 0.039(4) -0.006(3) -0.002(3) -0.006(3)
N46 0.030(2) 0.032(3) 0.047(3) 0.000(3) 0.010(2) -0.008(2)

loop_
_atom_type_symbol
_atom_type_description
_atom_type_scat_dispersion_real
_atom_type_scat_dispersion_imag
_atom_type_scat_source
C C 0.0033 0.0016 'International Tables Vol C Tables 4.2.6.8 and 6.1.1.4'
H H 0.0000 0.0000 'International Tables Vol C Tables 4.2.6.8 and 6.1.1.4'
N N 0.0061 0.0033 'International Tables Vol C Tables 4.2.6.8 and 6.1.1.4'
O O 0.0106 0.0060 'International Tables Vol C Tables 4.2.6.8 and 6.1.1.4'
Pd Pd -0.9988 1.0072 'International Tables Vol C Tables 4.2.6.8 and 6.1.1.4'

loop_
_geom_angle_atom_site_label_1
_geom_angle_atom_site_label_2
_geom_angle_atom_site_label_3
_geom_angle
O4 Pd1 O2 174.53(17)
O4 Pd1 N26 102.04(17)
O2 Pd1 N26 82.74(18)
O4 Pd1 N16 103.4(2)
O2 Pd1 N16 79.3(2)
N26 Pd1 N16 87.6(2)
O4 Pd1 C36 77.8(2)
O2 Pd1 C36 97.41(19)
N26 Pd1 C36 179.4(4)
N16 Pd1 C36 93.0(3)
O4 Pd1 N46 79.5(2)
O2 Pd1 N46 97.8(2)
N26 Pd1 N46 92.1(2)
N16 Pd1 N46 177.1(3)
C36 Pd1 N46 87.3(3)
C10 O2 Pd1 98.8(3)
O1 C10 O2 112.9(5)
O1 C10 C11 110.4(6)
O2 C10 C11 107.3(5)
O1 C10 C21 111.2(5)
O2 C10 C21 109.2(4)
C11 C10 C21 105.5(5)
N16 C11 C12 120.9(8)
N16 C11 C10 111.0(6)
C12 C11 C10 128.0(7)
C13 C12 C11 116.7(7)
C14 C13 C12 120.6(8)
C13 C14 C15 123.8(9)
C14 C15 N16 115.0(8)
C11 N16 C15 122.6(6)
C11 N16 Pd1 111.5(5)
C15 N16 Pd1 125.9(5)
C22 C21 N26 124.8(5)
C22 C21 C10 128.3(5)
N26 C21 C10 106.9(4)
C21 C22 C23 117.0(6)
C22 C23 C24 119.1(7)
C25 C24 C23 122.0(7)
N26 C25 C24 118.8(6)
C25 N26 C21 118.3(5)
C25 N26 Pd1 128.7(4)
C21 N26 Pd1 112.9(3)
C30 O4 Pd1 104.3(4)
O4 C30 O3 111.3(6)
O4 C30 C31 103.3(5)
O3 C30 C31 115.6(6)
O4 C30 C41 109.4(6)
O3 C30 C41 110.1(6)
C31 C30 C41 106.7(6)
C36 C31 C32 116.1(5)
C36 C31 C30 117.3(5)
C32 C31 C30 126.5(5)
C33 C32 C31 118.8(6)
C32 C33 C34 122.2(7)
C33 C34 C35 117.7(7)
C36 C35 C34 118.7(6)
C31 C36 C35 126.4(6)
C31 C36 Pd1 106.5(4)
C35 C36 Pd1 127.0(4)
C42 C41 N46 119.6(7)
C42 C41 C30 128.9(7)
N46 C41 C30 111.4(6)
C43 C42 C41 119.4(8)
C42 C43 C44 120.8(7)
C45 C44 C43 117.2(8)
N46 C45 C44 121.0(8)
C45 N46 C41 121.9(6)
C45 N46 Pd1 130.2(5)
C41 N46 Pd1 107.9(5)

loop_
_geom_bond_atom_site_label_1
_geom_bond_atom_site_label_2
_geom_bond_distance
Pd1 O4 1.983(4)
Pd1 O2 2.011(4)
Pd1 N26 2.020(5)
Pd1 N16 2.026(6)
Pd1 C36 2.064(7)
Pd1 N46 2.100(6)
O1 C10 1.393(7)
O2 C10 1.458(7)
C10 C11 1.508(10)
C10 C21 1.609(8)
C11 N16 1.329(9)
C11 C12 1.422(10)
C12 C13 1.406(13)
C13 C14 1.327(12)
C14 C15 1.397(11)
C15 N16 1.417(11)
C21 C22 1.325(8)
C21 N26 1.384(6)
C22 C23 1.378(10)
C23 C24 1.380(14)
C24 C25 1.370(10)
C25 N26 1.335(7)
O3 C30 1.380(7)
O4 C30 1.358(7)
C30 C31 1.470(9)
C30 C41 1.505(10)
C31 C36 1.316(7)
C31 C32 1.443(9)
C32 C33 1.362(10)
C33 C34 1.378(13)
C34 C35 1.398(10)
C35 C36 1.336(8)
C41 C42 1.364(9)
C41 N46 1.402(8)
C42 C43 1.358(13)
C43 C44 1.426(13)
C44 C45 1.399(11)
C45 N46 1.298(10)

loop_
_geom_torsion_atom_site_label_1
_geom_torsion_atom_site_label_2
_geom_torsion_atom_site_label_3
_geom_torsion_atom_site_label_4
_geom_torsion
N26 Pd1 O2 C10 -43.3(4)
N16 Pd1 O2 C10 45.6(4)
C36 Pd1 O2 C10 137.3(4)
N46 Pd1 O2 C10 -134.4(4)
Pd1 O2 C10 O1 -179.5(5)
Pd1 O2 C10 C11 -57.6(5)
Pd1 O2 C10 C21 56.3(5)
O1 C10 C11 N16 162.4(5)
O2 C10 C11 N16 39.0(7)
C21 C10 C11 N16 -77.4(6)
O1 C10 C11 C12 -20.3(10)
O2 C10 C11 C12 -143.8(6)
C21 C10 C11 C12 99.9(7)
N16 C11 C12 C13 -6.0(9)
C10 C11 C12 C13 177.0(7)
C11 C12 C13 C14 7.3(11)
C12 C13 C14 C15 -6.0(13)
C13 C14 C15 N16 2.8(12)
C12 C11 N16 C15 3.2(10)
C10 C11 N16 C15 -179.4(6)
C12 C11 N16 Pd1 -176.1(5)
C10 C11 N16 Pd1 1.4(7)
C14 C15 N16 C11 -1.3(10)
C14 C15 N16 Pd1 177.8(5)
O4 Pd1 N16 C11 156.9(4)
O2 Pd1 N16 C11 -28.0(4)
N26 Pd1 N16 C11 55.0(4)
C36 Pd1 N16 C11 -125.0(4)
O4 Pd1 N16 C15 -22.4(6)
O2 Pd1 N16 C15 152.8(6)
N26 Pd1 N16 C15 -124.2(6)
C36 Pd1 N16 C15 55.8(6)
O1 C10 C21 C22 14.5(10)
O2 C10 C21 C22 139.8(7)
C11 C10 C21 C22 -105.2(8)
O1 C10 C21 N26 -166.1(6)
O2 C10 C21 N26 -40.8(7)
C11 C10 C21 N26 74.2(6)
N26 C21 C22 C23 -0.5(11)
C10 C21 C22 C23 178.9(7)
C21 C22 C23 C24 1.3(11)
C22 C23 C24 C25 -1.3(13)
C23 C24 C25 N26 0.2(13)
C24 C25 N26 C21 0.7(11)
C24 C25 N26 Pd1 177.9(6)
C22 C21 N26 C25 -0.6(10)
C10 C21 N26 C25 180.0(6)
C22 C21 N26 Pd1 -178.2(6)
C10 C21 N26 Pd1 2.3(6)
O4 Pd1 N26 C25 23.8(7)
O2 Pd1 N26 C25 -153.5(7)
N16 Pd1 N26 C25 127.0(7)
N46 Pd1 N26 C25 -55.9(7)
O4 Pd1 N26 C21 -158.9(5)
O2 Pd1 N26 C21 23.8(5)
N16 Pd1 N26 C21 -55.7(5)
N46 Pd1 N26 C21 121.4(5)
N26 Pd1 O4 C30 -133.1(4)
N16 Pd1 O4 C30 136.5(4)
C36 Pd1 O4 C30 46.3(5)
N46 Pd1 O4 C30 -43.2(4)
Pd1 O4 C30 O3 178.1(5)
Pd1 O4 C30 C31 -57.2(6)
Pd1 O4 C30 C41 56.2(6)
O4 C30 C31 C36 40.5(9)
O3 C30 C31 C36 162.2(7)
C41 C30 C31 C36 -74.8(8)
O4 C30 C31 C32 -142.5(7)
O3 C30 C31 C32 -20.8(11)
C41 C30 C31 C32 102.1(8)
C36 C31 C32 C33 -2.0(11)
C30 C31 C32 C33 -179.1(8)
C31 C32 C33 C34 2.8(12)
C32 C33 C34 C35 -1.5(12)
C33 C34 C35 C36 -0.3(11)
C32 C31 C36 C35 0.2(12)
C30 C31 C36 C35 177.5(8)
C32 C31 C36 Pd1 180.0(5)
C30 C31 C36 Pd1 -2.7(8)
C34 C35 C36 C31 1.0(13)
C34 C35 C36 Pd1 -178.8(6)
O4 Pd1 C36 C31 -23.1(5)
O2 Pd1 C36 C31 154.3(5)
N16 Pd1 C36 C31 -126.1(6)
N46 Pd1 C36 C31 56.7(6)
O4 Pd1 C36 C35 156.7(8)
O2 Pd1 C36 C35 -25.9(8)
N16 Pd1 C36 C35 53.7(8)
N46 Pd1 C36 C35 -123.5(8)
O4 C30 C41 C42 141.6(6)
O3 C30 C41 C42 19.0(11)
C31 C30 C41 C42 -107.3(8)
O4 C30 C41 N46 -38.4(8)
O3 C30 C41 N46 -161.0(5)
C31 C30 C41 N46 72.7(7)
N46 C41 C42 C43 -2.9(10)
C30 C41 C42 C43 177.1(8)
C41 C42 C43 C44 4.8(12)
C42 C43 C44 C45 -5.2(12)
C43 C44 C45 N46 3.8(12)
C44 C45 N46 C41 -2.0(11)
C44 C45 N46 Pd1 178.0(5)
C42 C41 N46 C45 1.5(10)
C30 C41 N46 C45 -178.5(7)
C42 C41 N46 Pd1 -178.5(5)
C30 C41 N46 Pd1 1.5(7)
O4 Pd1 N46 C45 -157.8(7)
O2 Pd1 N46 C45 27.1(7)
N26 Pd1 N46 C45 -55.9(7)
C36 Pd1 N46 C45 124.2(7)
O4 Pd1 N46 C41 22.3(4)
O2 Pd1 N46 C41 -152.9(4)
N26 Pd1 N46 C41 124.1(4)
C36 Pd1 N46 C41 -55.8(4)

loop_
_platon_squeeze_void_nr
_platon_squeeze_void_average_x
_platon_squeeze_void_average_y
_platon_squeeze_void_average_z
_platon_squeeze_void_volume
_platon_squeeze_void_count_electrons
_platon_squeeze_void_content
1 -0.066 0.016 -0.019 571 190 ' '
2 -0.004 -0.011 0.481 571 190 ' '
